data_1549043
loop_
_publ_author_name
'Nievergelt, Philipp P.'
'Babor, Martin'
'\<Cejka, Jan'
'Spingler, Bernhard'

_publ_section_title
;
 A high throughput screening method for the nano-crystallization of salts
 of organic cations.
;
_journal_issue 15
_journal_name_full 'Chemical science'
_journal_page_first 3716
_journal_page_last 3722
_journal_paper_doi 10.1039/c8sc00783g
_journal_volume 9
_journal_year 2018
_chemical_absolute_configuration ad
_chemical_formula_moiety 'C24 H20 B, C7 H15 N2 O'
_chemical_formula_sum 'C31 H35 B N2 O'
_chemical_formula_weight 462.44
_space_group_IT_number 19
_space_group_name_Hall 'P 2ac 2ab'
_space_group_name_H-M_alt 'P 21 21 21'
_symmetry_cell_setting orthorhombic
_symmetry_space_group_name_Hall 'P 2ac 2ab'
_symmetry_space_group_name_H-M 'P 21 21 21'
_atom_sites_solution_hydrogens difmap
_atom_sites_solution_primary other
_audit_update_record
;
2017-12-07 deposited with the CCDC.
2018-03-06 downloaded from the CCDC.
;
_cell_angle_alpha 90
_cell_angle_beta 90
_cell_angle_gamma 90
_cell_formula_units_Z 4
_cell_length_a 9.49835(14)
_cell_length_b 11.89113(17)
_cell_length_c 22.8675(3)
_cell_measurement_reflns_used 13220
_cell_measurement_temperature 160
_cell_measurement_theta_max 76
_cell_measurement_theta_min 4
_cell_volume 2582.80(6)
_computing_cell_refinement 'CrysAlisPro, (Agilent, 2011)'
_computing_data_collection 'SuperNova, (Oxford Diffraction, 2010)'
_computing_data_reduction 'CrysAlisPro, (Agilent, 2011)'
_computing_molecular_graphics 'CAMERON (Watkin et al., 1996)'
_computing_publication_material 'CRYSTALS (Betteridge et al., 2003)'
_computing_structure_refinement 'CRYSTALS (Betteridge et al., 2003)'
_computing_structure_solution 'Superflip (Palatinus & Chapuis, 2007)'
_diffrn_ambient_temperature 160
_diffrn_measured_fraction_theta_full 1.000
_diffrn_measured_fraction_theta_max 1.000
_diffrn_measurement_device Area
_diffrn_measurement_device_type 'Oxford Diffraction SuperNova'
_diffrn_measurement_method \w
_diffrn_radiation_monochromator graphite
_diffrn_radiation_type 'Cu K\a'
_diffrn_radiation_wavelength 1.54180
_diffrn_reflns_av_R_equivalents 0.024
_diffrn_reflns_limit_h_max 11
_diffrn_reflns_limit_h_min -11
_diffrn_reflns_limit_k_max 14
_diffrn_reflns_limit_k_min -14
_diffrn_reflns_limit_l_max 28
_diffrn_reflns_limit_l_min -28
_diffrn_reflns_number 21298
_diffrn_reflns_theta_full 74.454
_diffrn_reflns_theta_max 74.454
_diffrn_reflns_theta_min 3.866
_diffrn_standards_number 0
_exptl_absorpt_coefficient_mu 0.542
_exptl_absorpt_correction_T_max 0.95
_exptl_absorpt_correction_T_min 0.69
_exptl_absorpt_correction_type multi-scan
_exptl_absorpt_process_details 'CrysAlisPro, (Agilent, 2011)'
_exptl_crystal_colour colorless
_exptl_crystal_density_diffrn 1.189
_exptl_crystal_density_method 'not measured'
_exptl_crystal_description prism
_exptl_crystal_F_000 992
_exptl_crystal_size_max 0.425
_exptl_crystal_size_mid 0.097
_exptl_crystal_size_min 0.093
_refine_diff_density_max 0.21
_refine_diff_density_min -0.11
_refine_ls_abs_structure_details 'Flack (1983), 2273 Friedel-pairs'
_refine_ls_abs_structure_Flack 0.0(3)
_refine_ls_extinction_coef 74.265
_refine_ls_extinction_method 'Larson (1970), Equation 22'
_refine_ls_goodness_of_fit_ref 0.9920
_refine_ls_hydrogen_treatment noref
_refine_ls_matrix_type full
_refine_ls_number_parameters 316
_refine_ls_number_reflns 5254
_refine_ls_number_restraints 0
_refine_ls_R_factor_all 0.0281
_refine_ls_R_factor_gt 0.0272
_refine_ls_shift/su_max 0.0016783
_refine_ls_shift/su_mean 0.0003885
_refine_ls_structure_factor_coef Fsqd
_refine_ls_weighting_details
;
 Method= Modified Sheldrick 
 w=1/[\s^2^(F^2^) + ( 0.04P)^2^ + 0.37P] 
 ,where P=(max(Fo^2^,0) + 2Fc^2^)/3 
;
_refine_ls_weighting_scheme calc
_refine_ls_wR_factor_all 0.0713
_refine_ls_wR_factor_gt 0.0703
_refine_ls_wR_factor_ref 0.0713
_reflns_limit_h_max 11
_reflns_limit_h_min -11
_reflns_limit_k_max 14
_reflns_limit_k_min 0
_reflns_limit_l_max 28
_reflns_limit_l_min 0
_reflns_number_gt 5101
_reflns_number_total 5254
_reflns_threshold_expression I>2.0\s(I)
_oxford_diffrn_Wilson_B_factor 2.35
_oxford_diffrn_Wilson_scale 0.03
_oxford_refine_ls_r_factor_ref 0.0281
_oxford_refine_ls_scale 5.89(7)
_oxford_reflns_number_all 5254
_oxford_reflns_threshold_expression_ref I>-3.0\s(I)
_cod_data_source_file c8sc00783g2.cif
_cod_data_source_block I_CCDC1
_cod_depositor_comments
;
The following automatic conversions were performed:

'_atom_sites_solution_primary' value 'Other' changed to 'other'
according to
/home/data/users/saulius/crontab/automatic-downloads/rss-feeds/RSC/lib/dictionaries/cif_core.dic
dictionary named 'cif_core.dic' version 2.4.2 from 2011-04-26.

Automatic conversion script
Id: cif_fix_values 4973 2017-02-22 13:04:09Z antanas 

 Adding full bibliography for 1549042--1549063.cif.
;
_cod_original_cell_volume 2582.79(6)
_cod_original_sg_symbol_H-M 'P 21 21 21 '
_cod_original_formula_sum 'C31 H35 B1 N2 O1'
_cod_database_code 1549043

loop_
_symmetry_equiv_pos_as_xyz
x,y,z
-x+1/2,-y,z+1/2
x+1/2,-y+1/2,-z
-x,y+1/2,-z+1/2

loop_
_atom_site_label
_atom_site_type_symbol
_atom_site_fract_x
_atom_site_fract_y
_atom_site_fract_z
_atom_site_U_iso_or_equiv
_atom_site_occupancy
_atom_site_adp_type
N1 N 0.44661(19) 0.33175(13) 0.31927(7) 0.0696 1.0000 Uani
C2 C 0.53411(17) 0.34531(11) 0.35202(6) 0.0441 1.0000 Uani
C3 C 0.64544(14) 0.37212(10) 0.39372(5) 0.0327 1.0000 Uani
C4 C 0.65438(12) 0.49985(9) 0.40405(5) 0.0272 1.0000 Uani
O5 O 0.75302(10) 0.52226(8) 0.44896(4) 0.0374 1.0000 Uani
C6 C 0.70784(12) 0.55766(9) 0.34887(5) 0.0261 1.0000 Uani
N7 N 0.66145(10) 0.67802(8) 0.34031(4) 0.0261 1.0000 Uani
C8 C 0.68748(13) 0.74793(10) 0.39378(5) 0.0313 1.0000 Uani
C9 C 0.74466(15) 0.72568(10) 0.29011(5) 0.0363 1.0000 Uani
C10 C 0.50800(13) 0.68303(11) 0.32459(5) 0.0341 1.0000 Uani
B11 B 0.72302(12) 0.53618(9) 0.62890(5) 0.0209 1.0000 Uani
C12 C 0.71834(11) 0.65909(8) 0.59482(4) 0.0223 1.0000 Uani
C13 C 0.60431(13) 0.73266(10) 0.60064(5) 0.0322 1.0000 Uani
C14 C 0.59547(15) 0.83526(11) 0.57140(6) 0.0386 1.0000 Uani
C15 C 0.70381(15) 0.86915(10) 0.53520(5) 0.0370 1.0000 Uani
C16 C 0.81840(14) 0.79890(10) 0.52814(5) 0.0333 1.0000 Uani
C17 C 0.82489(12) 0.69589(9) 0.55704(4) 0.0255 1.0000 Uani
C18 C 0.64046(10) 0.54931(8) 0.69209(4) 0.0216 1.0000 Uani
C19 C 0.65799(12) 0.64428(9) 0.72822(5) 0.0285 1.0000 Uani
C20 C 0.58141(14) 0.65979(10) 0.77953(5) 0.0345 1.0000 Uani
C21 C 0.48361(13) 0.57995(12) 0.79731(5) 0.0365 1.0000 Uani
C22 C 0.46682(12) 0.48383(11) 0.76407(5) 0.0335 1.0000 Uani
C23 C 0.54381(12) 0.46985(10) 0.71255(5) 0.0263 1.0000 Uani
C24 C 0.63992(11) 0.44085(9) 0.58974(4) 0.0222 1.0000 Uani
C25 C 0.52444(12) 0.46725(10) 0.55415(5) 0.0276 1.0000 Uani
C26 C 0.44637(13) 0.38596(12) 0.52442(5) 0.0356 1.0000 Uani
C27 C 0.48072(14) 0.27385(12) 0.52950(5) 0.0377 1.0000 Uani
C28 C 0.59470(15) 0.24367(10) 0.56410(5) 0.0367 1.0000 Uani
C29 C 0.67230(13) 0.32552(9) 0.59331(5) 0.0299 1.0000 Uani
C30 C 0.88809(11) 0.49811(8) 0.63774(4) 0.0222 1.0000 Uani
C31 C 0.96394(12) 0.51177(9) 0.68983(5) 0.0249 1.0000 Uani
C32 C 1.10591(12) 0.48330(10) 0.69518(5) 0.0301 1.0000 Uani
C33 C 1.17847(11) 0.43910(10) 0.64777(6) 0.0318 1.0000 Uani
C34 C 1.10665(12) 0.42406(9) 0.59537(5) 0.0307 1.0000 Uani
C35 C 0.96553(12) 0.45311(9) 0.59102(5) 0.0272 1.0000 Uani
H31 H 0.6237 0.3363 0.4303 0.0399 1.0000 Uiso
H32 H 0.7363 0.3468 0.3785 0.0400 1.0000 Uiso
H41 H 0.5603 0.5283 0.4148 0.0304 1.0000 Uiso
H61 H 0.8125 0.5595 0.3505 0.0307 1.0000 Uiso
H62 H 0.6773 0.5172 0.3134 0.0290 1.0000 Uiso
H83 H 0.6613 0.8248 0.3843 0.0457 1.0000 Uiso
H82 H 0.7874 0.7421 0.4042 0.0463 1.0000 Uiso
H81 H 0.6301 0.7188 0.4268 0.0455 1.0000 Uiso
H91 H 0.7136 0.8022 0.2828 0.0526 1.0000 Uiso
H92 H 0.8462 0.7236 0.3001 0.0513 1.0000 Uiso
H93 H 0.7280 0.6792 0.2548 0.0520 1.0000 Uiso
H101 H 0.4804 0.7607 0.3204 0.0500 1.0000 Uiso
H102 H 0.4521 0.6489 0.3562 0.0496 1.0000 Uiso
H103 H 0.4951 0.6435 0.2873 0.0501 1.0000 Uiso
H131 H 0.5304 0.7113 0.6257 0.0384 1.0000 Uiso
H141 H 0.5159 0.8821 0.5756 0.0461 1.0000 Uiso
H151 H 0.6979 0.9386 0.5154 0.0441 1.0000 Uiso
H161 H 0.8928 0.8185 0.5030 0.0405 1.0000 Uiso
H171 H 0.9051 0.6473 0.5506 0.0303 1.0000 Uiso
H191 H 0.7229 0.7044 0.7161 0.0336 1.0000 Uiso
H201 H 0.5964 0.7275 0.8028 0.0416 1.0000 Uiso
H211 H 0.4295 0.5894 0.8309 0.0444 1.0000 Uiso
H221 H 0.4013 0.4254 0.7767 0.0414 1.0000 Uiso
H231 H 0.5294 0.4018 0.6901 0.0283 1.0000 Uiso
H251 H 0.4985 0.5433 0.5509 0.0342 1.0000 Uiso
H261 H 0.3680 0.4081 0.4999 0.0448 1.0000 Uiso
H271 H 0.4272 0.2180 0.5096 0.0466 1.0000 Uiso
H281 H 0.6212 0.1661 0.5686 0.0434 1.0000 Uiso
H291 H 0.7479 0.3026 0.6173 0.0350 1.0000 Uiso
H311 H 0.9162 0.5417 0.7235 0.0302 1.0000 Uiso
H321 H 1.1513 0.4953 0.7324 0.0372 1.0000 Uiso
H331 H 1.2779 0.4213 0.6508 0.0393 1.0000 Uiso
H341 H 1.1538 0.3926 0.5613 0.0365 1.0000 Uiso
H351 H 0.9191 0.4413 0.5531 0.0324 1.0000 Uiso
H51 H 0.7175 0.5079 0.4824 0.0575 1.0000 Uiso

loop_
_atom_site_aniso_label
_atom_site_aniso_U_11
_atom_site_aniso_U_22
_atom_site_aniso_U_33
_atom_site_aniso_U_23
_atom_site_aniso_U_13
_atom_site_aniso_U_12
N1 0.0892(11) 0.0643(9) 0.0553(8) 0.0164(7) -0.0242(8) -0.0381(9)
C2 0.0637(9) 0.0338(6) 0.0346(6) 0.0054(5) 0.0011(6) -0.0183(6)
C3 0.0413(7) 0.0287(5) 0.0282(5) 0.0030(4) 0.0028(5) -0.0005(5)
C4 0.0291(5) 0.0294(5) 0.0230(5) -0.0020(4) 0.0025(4) 0.0013(4)
O5 0.0414(5) 0.0466(5) 0.0240(4) -0.0002(4) -0.0029(3) -0.0058(4)
C6 0.0311(5) 0.0235(5) 0.0238(5) -0.0019(4) 0.0037(4) 0.0038(4)
N7 0.0288(5) 0.0246(4) 0.0248(4) -0.0024(3) 0.0013(4) 0.0039(4)
C8 0.0340(6) 0.0286(5) 0.0313(5) -0.0083(5) -0.0011(5) 0.0003(5)
C9 0.0452(7) 0.0315(6) 0.0322(6) 0.0058(5) 0.0087(5) 0.0048(5)
C10 0.0313(6) 0.0366(6) 0.0344(6) -0.0057(5) -0.0060(5) 0.0071(5)
B11 0.0209(5) 0.0198(5) 0.0220(5) 0.0007(4) -0.0005(4) 0.0010(4)
C12 0.0241(5) 0.0209(5) 0.0219(5) 0.0000(4) -0.0041(4) -0.0020(4)
C13 0.0304(6) 0.0302(6) 0.0361(6) 0.0076(5) 0.0029(5) 0.0041(5)
C14 0.0431(7) 0.0297(6) 0.0431(7) 0.0063(5) -0.0035(6) 0.0101(5)
C15 0.0521(8) 0.0239(5) 0.0351(6) 0.0091(5) -0.0104(6) -0.0047(5)
C16 0.0390(6) 0.0346(6) 0.0264(5) 0.0067(5) -0.0020(5) -0.0109(5)
C17 0.0278(5) 0.0255(5) 0.0232(5) 0.0002(4) -0.0022(4) -0.0038(4)
C18 0.0197(4) 0.0222(5) 0.0227(4) 0.0016(4) -0.0022(4) 0.0049(4)
C19 0.0315(6) 0.0247(5) 0.0293(5) -0.0013(4) -0.0023(4) 0.0044(4)
C20 0.0435(7) 0.0320(6) 0.0280(5) -0.0059(4) -0.0049(5) 0.0155(5)
C21 0.0315(6) 0.0531(8) 0.0250(5) -0.0001(5) 0.0034(4) 0.0161(6)
C22 0.0234(5) 0.0494(7) 0.0277(5) 0.0057(5) 0.0016(4) -0.0003(5)
C23 0.0236(5) 0.0307(5) 0.0245(5) -0.0003(4) -0.0012(4) -0.0002(4)
C24 0.0229(5) 0.0238(5) 0.0197(4) 0.0012(4) 0.0025(4) -0.0020(4)
C25 0.0243(5) 0.0324(6) 0.0262(5) -0.0020(4) 0.0006(4) 0.0015(4)
C26 0.0251(6) 0.0516(8) 0.0301(6) -0.0087(5) -0.0013(4) -0.0039(5)
C27 0.0376(6) 0.0440(7) 0.0316(6) -0.0146(5) 0.0069(5) -0.0164(6)
C28 0.0514(7) 0.0253(5) 0.0335(6) -0.0047(5) 0.0067(5) -0.0063(5)
C29 0.0372(6) 0.0246(5) 0.0278(5) 0.0001(4) -0.0015(5) -0.0003(5)
C30 0.0233(5) 0.0181(4) 0.0252(5) 0.0034(4) -0.0006(4) 0.0002(4)
C31 0.0258(5) 0.0238(5) 0.0252(5) 0.0041(4) -0.0002(4) -0.0012(4)
C32 0.0267(5) 0.0303(5) 0.0333(6) 0.0082(4) -0.0076(5) -0.0032(4)
C33 0.0213(5) 0.0281(5) 0.0461(6) 0.0089(5) -0.0015(5) 0.0021(4)
C34 0.0277(5) 0.0261(5) 0.0384(6) 0.0002(4) 0.0060(5) 0.0043(4)
C35 0.0272(5) 0.0252(5) 0.0292(5) -0.0013(4) -0.0008(4) 0.0026(4)

loop_
_atom_type_symbol
_atom_type_scat_dispersion_real
_atom_type_scat_dispersion_imag
_atom_type_scat_Cromer_Mann_a1
_atom_type_scat_Cromer_Mann_b1
_atom_type_scat_Cromer_Mann_a2
_atom_type_scat_Cromer_Mann_b2
_atom_type_scat_Cromer_Mann_a3
_atom_type_scat_Cromer_Mann_b3
_atom_type_scat_Cromer_Mann_a4
_atom_type_scat_Cromer_Mann_b4
_atom_type_scat_Cromer_Mann_c
_atom_type_scat_source
C 0.0181 0.0091 2.3100 20.8439 1.0200 10.2075 1.5886 0.5687 0.8650 51.6512 0.2156 'International Tables Vol C 4.2.6.8 and 6.1.1.4'
H 0.0000 0.0000 0.4930 10.5109 0.3229 26.1257 0.1402 3.1424 0.0408 57.7998 0.0030 'International Tables Vol C 4.2.6.8 and 6.1.1.4'
B 0.0090 0.0039 2.0545 23.2185 1.3326 1.0210 1.0979 60.3498 0.7068 0.1403 -0.1932 'International Tables Vol C 4.2.6.8 and 6.1.1.4'
N 0.0311 0.0180 12.2126 0.0057 3.1322 9.8933 2.0125 28.9975 1.1663 0.5826 -11.5290 'International Tables Vol C 4.2.6.8 and 6.1.1.4'
O 0.0492 0.0322 3.0485 13.2771 2.2868 5.7011 1.5463 0.3239 0.8670 32.9089 0.2508 'International Tables Vol C 4.2.6.8 and 6.1.1.4'

loop_
_geom_angle_atom_site_label_1
_geom_angle_atom_site_label_2
_geom_angle_atom_site_label_3
_geom_angle
_geom_angle_publ_flag
N1 C2 C3 175.57(16) yes
C2 C3 C4 110.85(11) yes
C2 C3 H31 108.4 no
C4 C3 H31 108.4 no
C2 C3 H32 109.8 no
C4 C3 H32 108.0 no
H31 C3 H32 111.3 no
C3 C4 O5 109.49(9) yes
C3 C4 C6 109.65(9) yes
O5 C4 C6 107.17(9) yes
C3 C4 H41 109.0 no
O5 C4 H41 110.8 no
C6 C4 H41 110.7 no
C4 O5 H51 110.5 no
C4 C6 N7 115.95(9) yes
C4 C6 H61 108.2 no
N7 C6 H61 106.0 no
C4 C6 H62 111.3 no
N7 C6 H62 105.7 no
H61 C6 H62 109.5 no
C6 N7 C8 111.82(8) yes
C6 N7 C9 107.62(8) yes
C8 N7 C9 109.08(9) yes
C6 N7 C10 110.59(9) yes
C8 N7 C10 109.46(9) yes
C9 N7 C10 108.18(9) yes
N7 C8 H83 107.3 no
N7 C8 H82 108.6 no
H83 C8 H82 111.6 no
N7 C8 H81 109.6 no
H83 C8 H81 110.9 no
H82 C8 H81 108.7 no
N7 C9 H91 109.0 no
N7 C9 H92 109.0 no
H91 C9 H92 111.0 no
N7 C9 H93 109.1 no
H91 C9 H93 109.5 no
H92 C9 H93 109.2 no
N7 C10 H101 109.0 no
N7 C10 H102 109.3 no
H101 C10 H102 108.8 no
N7 C10 H103 108.1 no
H101 C10 H103 109.7 no
H102 C10 H103 112.0 no
C12 B11 C18 108.39(8) yes
C12 B11 C24 109.80(8) yes
C18 B11 C24 108.26(8) yes
C12 B11 C30 109.04(8) yes
C18 B11 C30 111.79(8) yes
C24 B11 C30 109.54(8) yes
B11 C12 C13 121.85(9) yes
B11 C12 C17 123.11(9) yes
C13 C12 C17 115.01(9) yes
C12 C13 C14 123.26(11) yes
C12 C13 H131 117.8 no
C14 C13 H131 118.9 no
C13 C14 C15 119.88(12) yes
C13 C14 H141 121.0 no
C15 C14 H141 119.1 no
C14 C15 C16 118.73(11) yes
C14 C15 H151 119.9 no
C16 C15 H151 121.4 no
C15 C16 C17 120.74(11) yes
C15 C16 H161 120.9 no
C17 C16 H161 118.3 no
C12 C17 C16 122.36(11) yes
C12 C17 H171 118.4 no
C16 C17 H171 119.2 no
B11 C18 C19 122.18(9) yes
B11 C18 C23 122.73(9) yes
C19 C18 C23 115.03(10) yes
C18 C19 C20 122.57(11) yes
C18 C19 H191 119.4 no
C20 C19 H191 118.0 no
C19 C20 C21 120.35(11) yes
C19 C20 H201 119.5 no
C21 C20 H201 120.2 no
C20 C21 C22 118.78(10) yes
C20 C21 H211 121.9 no
C22 C21 H211 119.4 no
C21 C22 C23 120.13(11) yes
C21 C22 H221 120.0 no
C23 C22 H221 119.9 no
C18 C23 C22 123.07(11) yes
C18 C23 H231 118.7 no
C22 C23 H231 118.2 no
B11 C24 C25 122.48(9) yes
B11 C24 C29 122.31(9) yes
C25 C24 C29 115.01(10) yes
C24 C25 C26 122.94(11) yes
C24 C25 H251 117.8 no
C26 C25 H251 119.3 no
C25 C26 C27 120.24(12) yes
C25 C26 H261 120.2 no
C27 C26 H261 119.6 no
C26 C27 C28 118.89(11) yes
C26 C27 H271 120.6 no
C28 C27 H271 120.5 no
C27 C28 C29 120.39(12) yes
C27 C28 H281 120.8 no
C29 C28 H281 118.8 no
C24 C29 C28 122.54(11) yes
C24 C29 H291 118.8 no
C28 C29 H291 118.7 no
B11 C30 C31 124.24(9) yes
B11 C30 C35 120.75(9) yes
C31 C30 C35 114.95(10) yes
C30 C31 C32 122.89(11) yes
C30 C31 H311 118.8 no
C32 C31 H311 118.4 no
C31 C32 C33 120.20(11) yes
C31 C32 H321 118.2 no
C33 C32 H321 121.6 no
C32 C33 C34 118.57(10) yes
C32 C33 H331 120.7 no
C34 C33 H331 120.7 no
C33 C34 C35 120.24(11) yes
C33 C34 H341 120.9 no
C35 C34 H341 118.9 no
C30 C35 C34 123.14(11) yes
C30 C35 H351 119.4 no
C34 C35 H351 117.5 no

loop_
_geom_bond_atom_site_label_1
_geom_bond_atom_site_label_2
_geom_bond_distance
_geom_bond_publ_flag
N1 C2 1.130(2) yes
C2 C3 1.4591(19) yes
C3 C4 1.5394(16) yes
C3 H31 0.961 no
C3 H32 0.978 no
C4 O5 1.4154(14) yes
C4 C6 1.5240(14) yes
C4 H41 0.987 no
O5 H51 0.853 no
C6 N7 1.5103(14) yes
C6 H61 0.995 no
C6 H62 0.986 no
N7 C8 1.4990(14) yes
N7 C9 1.5047(15) yes
N7 C10 1.5024(15) yes
C8 H83 0.972 no
C8 H82 0.981 no
C8 H81 0.994 no
C9 H91 0.971 no
C9 H92 0.992 no
C9 H93 0.991 no
C10 H101 0.965 no
C10 H102 0.985 no
C10 H103 0.981 no
B11 C12 1.6569(15) yes
B11 C18 1.6515(15) yes
B11 C24 1.6461(15) yes
B11 C30 1.6444(15) yes
C12 C13 1.3986(16) yes
C12 C17 1.4007(15) yes
C13 C14 1.3937(17) yes
C13 H131 0.942 no
C14 C15 1.381(2) yes
C14 H141 0.944 no
C15 C16 1.382(2) yes
C15 H151 0.943 no
C16 C17 1.3931(16) yes
C16 H161 0.941 no
C17 H171 0.967 no
C18 C19 1.4091(15) yes
C18 C23 1.3980(15) yes
C19 C20 1.3929(17) yes
C19 H191 0.984 no
C20 C21 1.389(2) yes
C20 H201 0.974 no
C21 C22 1.382(2) yes
C21 H211 0.931 no
C22 C23 1.3966(16) yes
C22 H221 0.976 no
C23 H231 0.969 no
C24 C25 1.4015(15) yes
C24 C29 1.4079(15) yes
C25 C26 1.3951(17) yes
C25 H251 0.940 no
C26 C27 1.377(2) yes
C26 H261 0.967 no
C27 C28 1.388(2) yes
C27 H271 0.952 no
C28 C29 1.3916(17) yes
C28 H281 0.961 no
C29 H291 0.944 no
C30 C31 1.4015(15) yes
C30 C35 1.4030(15) yes
C31 C32 1.3957(16) yes
C31 H311 0.962 no
C32 C33 1.3880(18) yes
C32 H321 0.965 no
C33 C34 1.3903(18) yes
C33 H331 0.971 no
C34 C35 1.3878(16) yes
C34 H341 0.972 no
C35 H351 0.983 no

loop_
_geom_hbond_atom_site_label_D
_geom_hbond_atom_site_label_H
_geom_hbond_atom_site_label_A
_geom_hbond_angle_DHA
_geom_hbond_distance_DH
_geom_hbond_distance_HA
_geom_hbond_distance_DA
_geom_hbond_publ_flag
C17 H171 C35 131 0.97 2.55 3.2746(17) yes
O5 H51 C25 156 0.85 2.51 3.3057(17) yes
